data_4077925
loop_
_publ_author_name
'Randles, Michael D.'
'Dewhurst, Rian D.'
'Cifuentes, Marie P.'
'Humphrey, Mark G.'

_publ_section_title
;
 Mixed-Metal Cluster Chemistry. 31.(1) Reactions of
 Dimolybdenum--Diiridium Clusters with Alkylidyne Complexes
;
_journal_issue 7
_journal_name_full Organometallics
_journal_page_first 2582
_journal_paper_doi 10.1021/om201053s
_journal_volume 31
_journal_year 2012
_chemical_compound_source local
_chemical_formula_moiety 'C90 H88 B2 Cl12 Ir4 Mo6 N12 O18'
_chemical_formula_sum 'C90 H88 B2 Cl12 Ir4 Mo6 N12 O18'
_chemical_formula_weight 3417.33
_space_group_IT_number 2
_symmetry_cell_setting triclinic
_symmetry_space_group_name_Hall '-P 1'
_symmetry_space_group_name_H-M 'P -1'
_atom_sites_solution_hydrogens geom
_atom_sites_solution_primary direct
_cell_angle_alpha 81.7881(6)
_cell_angle_beta 88.8624(7)
_cell_angle_gamma 78.6851(5)
_cell_formula_units_Z 2
_cell_length_a 14.1283(2)
_cell_length_b 17.1504(2)
_cell_length_c 23.2541(3)
_cell_measurement_reflns_used 228923
_cell_measurement_temperature 200
_cell_measurement_theta_max 30
_cell_measurement_theta_min 3
_cell_volume 5468.25(12)
_computing_cell_refinement 'DENZO/SCALEPACK (Otwinowski & Minor, 1997)'
_computing_data_collection 'COLLECT (Nonius, 2001).'
_computing_data_reduction 'DENZO/SCALEPACK (Otwinowski & Minor, 1997)'
_computing_molecular_graphics 'CAMERON (Watkin et al., 1996)'
_computing_publication_material 'CRYSTALS (Betteridge et al., 2003)'
_computing_structure_refinement 'CRYSTALS (Betteridge et al., 2003)'
_computing_structure_solution 'SIR92 (Altomare et al., 1994)'
_diffrn_ambient_temperature 200
_diffrn_measured_fraction_theta_full 0.996
_diffrn_measured_fraction_theta_max 0.996
_diffrn_measurement_device 'Nonius KappaCCD'
_diffrn_measurement_device_type Area
_diffrn_measurement_method \w
_diffrn_radiation_monochromator graphite
_diffrn_radiation_type 'Mo K\a'
_diffrn_radiation_wavelength 0.71073
_diffrn_reflns_av_R_equivalents 0.083
_diffrn_reflns_limit_h_max 19
_diffrn_reflns_limit_h_min -19
_diffrn_reflns_limit_k_max 24
_diffrn_reflns_limit_k_min -24
_diffrn_reflns_limit_l_max 32
_diffrn_reflns_limit_l_min -32
_diffrn_reflns_number 135159
_diffrn_reflns_theta_full 30.059
_diffrn_reflns_theta_max 30.059
_diffrn_reflns_theta_min 2.597
_diffrn_standards_number 0
_exptl_absorpt_coefficient_mu 5.869
_exptl_absorpt_correction_T_max 0.342
_exptl_absorpt_correction_T_min 0.237
_exptl_absorpt_correction_type integration
_exptl_absorpt_process_details
;
Gaussian integration (Coppens, 1970)
;
_exptl_crystal_colour 'dark purple'
_exptl_crystal_density_diffrn 2.075
_exptl_crystal_density_method 'not measured'
_exptl_crystal_description block
_exptl_crystal_F_000 3260
_exptl_crystal_size_max 0.360
_exptl_crystal_size_mid 0.270
_exptl_crystal_size_min 0.230
_refine_diff_density_max 3.21
_refine_diff_density_min -2.53
_refine_ls_extinction_method None
_refine_ls_goodness_of_fit_ref 0.9896
_refine_ls_hydrogen_treatment noref
_refine_ls_matrix_type full
_refine_ls_number_parameters 1274
_refine_ls_number_reflns 31865
_refine_ls_number_restraints 24
_refine_ls_R_factor_all 0.0638
_refine_ls_R_factor_gt 0.0439
_refine_ls_shift/su_max 0.0042624
_refine_ls_shift/su_mean 0.9060516
_refine_ls_structure_factor_coef Fsqd
_refine_ls_weighting_details
;
 Method= Modified Sheldrick 
 w=1/[\s^2^(F^2^) + ( 0.05P)^2^ +29.93P] 
 ,where P=(max(Fo^2^,0) + 2Fc^2^)/3 
;
_refine_ls_weighting_scheme calc
_refine_ls_wR_factor_all 0.1138
_refine_ls_wR_factor_gt 0.1029
_refine_ls_wR_factor_ref 0.1138
_reflns_limit_h_max 19
_reflns_limit_h_min -19
_reflns_limit_k_max 24
_reflns_limit_k_min -23
_reflns_limit_l_max 32
_reflns_limit_l_min 0
_reflns_number_gt 24602
_reflns_number_total 31923
_reflns_threshold_expression I>2.0\s(I)
_oxford_diffrn_Wilson_B_factor 2.33
_oxford_diffrn_Wilson_scale 117.08
_oxford_refine_ls_r_factor_ref 0.0638
_oxford_refine_ls_scale 0.17625(4)
_oxford_reflns_number_all 31865
_oxford_reflns_threshold_expression_ref I>-10.0\s(I)
_cod_data_source_file om201053s_si_001.cif
_cod_data_source_block 1
_cod_depositor_comments
;
The following automatic conversions were performed:

'_symmetry_cell_setting' value 'Triclinic' changed to 'triclinic'
according to /home/saulius/struct/CIF-dictionaries/cif_core.dic
dictionary named 'cif_core.dic' version 2.4.1 from 2010-06-29.

Automatic conversion script
Id: cif_fix_values 1715 2011-07-08 13:25:40Z adriana 
;
_cod_original_sg_symbol_H-M 'P -1 '
_cod_database_code 4077925

loop_
_symmetry_equiv_pos_as_xyz
x,y,z
-x,-y,-z

loop_
_atom_site_label
_atom_site_type_symbol
_atom_site_fract_x
_atom_site_fract_y
_atom_site_fract_z
_atom_site_U_iso_or_equiv
_atom_site_occupancy
_atom_site_adp_type
_atom_site_refinement_flags_posn
_atom_site_refinement_flags_occupancy
Ir1 Ir 0.149039(15) 0.784635(13) 0.163063(9) 0.0263 1.0000 Uani . .
Ir2 Ir 0.304281(16) 0.745340(14) 0.233655(10) 0.0300 1.0000 Uani . .
Ir6 Ir -0.215238(16) 1.204188(13) 0.338902(10) 0.0298 1.0000 Uani . .
Ir7 Ir -0.080285(17) 1.245335(14) 0.263930(10) 0.0314 1.0000 Uani . .
Mo3 Mo 0.24657(3) 0.63061(3) 0.17879(2) 0.0270 1.0000 Uani . .
Mo4 Mo 0.13722(3) 0.69193(3) 0.27056(2) 0.0278 1.0000 Uani . .
Mo5 Mo -0.01418(3) 0.79133(3) 0.09264(2) 0.0273 1.0000 Uani . .
Mo8 Mo -0.19841(4) 1.36048(3) 0.31781(2) 0.0281 1.0000 Uani . .
Mo9 Mo -0.27367(4) 1.29296(3) 0.23073(2) 0.0299 1.0000 Uani . .
Mo10 Mo -0.37040(4) 1.19357(3) 0.41786(2) 0.0312 1.0000 Uani . .
Cl501 Cl 0.1399(3) 0.3621(2) 0.50428(18) 0.1134 1.0000 Uani D .
Cl502 Cl 0.3300(5) 0.3111(4) 0.5291(3) 0.2169 1.0000 Uani D .
Cl602 Cl 0.2931(4) 0.1650(4) 0.1743(2) 0.1641 1.0000 Uani D .
Cl603 Cl 0.4351(3) 0.0763(2) 0.2581(2) 0.1217 1.0000 Uani D .
Cl701 Cl 0.6686(3) 0.71363(19) 0.08760(17) 0.1047 1.0000 Uani D .
Cl703 Cl 0.7616(3) 0.56501(17) 0.05203(15) 0.0980 1.0000 Uani D .
Cl801 Cl 0.7372(3) 0.8972(3) 0.25133(16) 0.1181 1.0000 Uani D .
Cl802 Cl 0.6457(4) 0.7902(3) 0.32647(19) 0.1544 1.0000 Uani D .
Cl5030 Cl 0.2694(4) 0.3239(4) 0.4100(3) 0.1050(14) 0.624(5) Uiso D P
Cl5031 Cl 0.3103(7) 0.4381(6) 0.4493(4) 0.1050(14) 0.376(5) Uiso D P
Cl6010 Cl 0.2537(9) 0.1266(9) 0.2991(5) 0.1289(19) 0.364(7) Uiso D P
Cl6011 Cl 0.2704(5) 0.1867(5) 0.2896(3) 0.1289(19) 0.636(7) Uiso D P
Cl7020 Cl 0.6292(8) 0.6735(6) -0.0260(4) 0.1035(14) 0.398(8) Uiso D P
Cl7021 Cl 0.6720(5) 0.7005(4) -0.0338(3) 0.1035(14) 0.602(8) Uiso D P
Cl8030 Cl 0.5690(7) 0.8649(6) 0.2086(4) 0.1211(18) 0.490(7) Uiso D P
Cl8031 Cl 0.6000(6) 0.8102(6) 0.2063(4) 0.1211(18) 0.510(7) Uiso D P
O8 O 0.4744(4) 0.8952(3) -0.0386(2) 0.0519 1.0000 Uani . .
O11 O 0.1593(4) 0.9598(3) 0.1650(2) 0.0539 1.0000 Uani . .
O21 O 0.3271(5) 0.9061(4) 0.2652(3) 0.0670 1.0000 Uani . .
O22 O 0.4958(4) 0.6587(4) 0.2855(3) 0.0614 1.0000 Uani . .
O34 O 0.0665(3) 0.5477(3) 0.2300(2) 0.0433 1.0000 Uani . .
O41 O 0.3067(4) 0.5799(3) 0.3427(2) 0.0492 1.0000 Uani . .
O51 O -0.0659(3) 0.9223(3) 0.17547(19) 0.0408 1.0000 Uani . .
O52 O -0.1247(4) 0.6870(4) 0.1813(3) 0.0718 1.0000 Uani . .
O61 O -0.1241(5) 1.0298(3) 0.3339(3) 0.0752 1.0000 Uani . .
O68 O -0.2926(3) 1.3516(2) 0.38822(19) 0.0358 1.0000 Uani . .
O71 O 0.0394(5) 1.0857(4) 0.2428(4) 0.0893 1.0000 Uani . .
O72 O 0.0641(4) 1.3370(4) 0.2049(3) 0.0626 1.0000 Uani . .
O89 O -0.4181(4) 1.4350(3) 0.2713(2) 0.0486 1.0000 Uani . .
O91 O -0.1654(4) 1.4106(3) 0.1538(2) 0.0472 1.0000 Uani . .
O101 O -0.3586(4) 1.0550(3) 0.3422(2) 0.0567 1.0000 Uani . .
O102 O -0.5335(4) 1.2933(4) 0.3336(3) 0.0744 1.0000 Uani . .
O118 O 0.1691(3) 1.1421(3) 0.5314(2) 0.0485 1.0000 Uani . .
O135 O 0.1479(3) 0.6379(2) 0.11115(18) 0.0324 1.0000 Uani . .
N511 N -0.0264(4) 0.7171(3) 0.0221(2) 0.0370 1.0000 Uani . .
N512 N -0.0615(4) 0.7530(3) -0.0320(2) 0.0393 1.0000 Uani . .
N521 N -0.1587(4) 0.8537(3) 0.0555(2) 0.0352 1.0000 Uani . .
N522 N -0.1737(4) 0.8712(4) -0.0032(2) 0.0407 1.0000 Uani . .
N531 N 0.0394(3) 0.8677(3) 0.0179(2) 0.0306 1.0000 Uani . .
N532 N -0.0071(4) 0.8834(3) -0.0348(2) 0.0336 1.0000 Uani . .
N1011 N -0.2785(4) 1.1171(3) 0.4907(2) 0.0358 1.0000 Uani . .
N1012 N -0.3156(4) 1.1058(3) 0.5456(2) 0.0408 1.0000 Uani . .
N1021 N -0.4125(4) 1.2716(3) 0.4881(2) 0.0382 1.0000 Uani . .
N1022 N -0.4265(4) 1.2389(4) 0.5439(2) 0.0417 1.0000 Uani . .
N1031 N -0.4848(4) 1.1345(3) 0.4625(2) 0.0373 1.0000 Uani . .
N1032 N -0.4910(4) 1.1207(3) 0.5214(2) 0.0387 1.0000 Uani . .
C1 C 0.2894(4) 0.7345(4) 0.1469(2) 0.0298 1.0000 Uani . .
C2 C 0.3392(4) 0.7741(3) 0.0984(3) 0.0305 1.0000 Uani . .
C3 C 0.3238(5) 0.7634(4) 0.0410(3) 0.0392 1.0000 Uani . .
C4 C 0.3683(5) 0.8018(4) -0.0055(3) 0.0424 1.0000 Uani . .
C5 C 0.4279(5) 0.8536(4) 0.0041(3) 0.0388 1.0000 Uani . .
C6 C 0.4427(6) 0.8663(5) 0.0601(3) 0.0519 1.0000 Uani . .
C7 C 0.4003(5) 0.8269(5) 0.1062(3) 0.0494 1.0000 Uani . .
C9 C 0.4593(8) 0.8839(7) -0.0963(4) 0.0771 1.0000 Uani . .
C11 C 0.1510(5) 0.8956(4) 0.1669(3) 0.0369 1.0000 Uani . .
C21 C 0.3164(5) 0.8456(5) 0.2538(3) 0.0447 1.0000 Uani . .
C22 C 0.4235(5) 0.6912(4) 0.2656(3) 0.0435 1.0000 Uani . .
C34 C 0.1030(4) 0.6007(4) 0.2407(3) 0.0333 1.0000 Uani . .
C35 C 0.3815(5) 0.5370(4) 0.2186(3) 0.0385 1.0000 Uani . .
C36 C 0.4074(4) 0.5642(4) 0.1603(3) 0.0347 1.0000 Uani . .
C37 C 0.3450(4) 0.5399(4) 0.1227(3) 0.0349 1.0000 Uani . .
C38 C 0.2822(4) 0.4957(4) 0.1575(3) 0.0357 1.0000 Uani . .
C39 C 0.3074(5) 0.4924(4) 0.2164(3) 0.0398 1.0000 Uani . .
C41 C 0.2494(5) 0.6208(4) 0.3116(3) 0.0389 1.0000 Uani . .
C45 C -0.0082(4) 0.7707(4) 0.2957(3) 0.0328 1.0000 Uani . .
C46 C 0.0672(4) 0.8038(4) 0.3177(3) 0.0335 1.0000 Uani . .
C47 C 0.1189(4) 0.7434(4) 0.3600(3) 0.0324 1.0000 Uani . .
C48 C 0.0743(5) 0.6744(4) 0.3643(2) 0.0343 1.0000 Uani . .
C49 C -0.0060(4) 0.6929(4) 0.3250(2) 0.0318 1.0000 Uani . .
C51 C -0.0360(4) 0.8720(3) 0.1467(3) 0.0310 1.0000 Uani . .
C52 C -0.0821(5) 0.7243(4) 0.1496(3) 0.0417 1.0000 Uani . .
C61 C -0.1613(5) 1.0943(4) 0.3339(3) 0.0432 1.0000 Uani . .
C68 C -0.3013(4) 1.2803(3) 0.3872(3) 0.0317 1.0000 Uani . .
C71 C -0.0089(6) 1.1449(5) 0.2500(4) 0.0530 1.0000 Uani . .
C72 C 0.0089(5) 1.3020(4) 0.2273(3) 0.0427 1.0000 Uani . .
C81 C -0.1130(5) 1.4584(4) 0.2745(3) 0.0349 1.0000 Uani . .
C82 C -0.0721(4) 1.4313(3) 0.3314(3) 0.0342 1.0000 Uani . .
C83 C -0.1461(5) 1.4524(4) 0.3712(3) 0.0354 1.0000 Uani . .
C84 C -0.2309(5) 1.4941(3) 0.3397(3) 0.0363 1.0000 Uani . .
C85 C -0.2088(5) 1.5002(3) 0.2792(3) 0.0358 1.0000 Uani . .
C89 C -0.3560(4) 1.3834(4) 0.2605(3) 0.0352 1.0000 Uani . .
C91 C -0.2013(5) 1.3679(4) 0.1872(3) 0.0395 1.0000 Uani . .
C95 C -0.3692(5) 1.2028(4) 0.2096(3) 0.0413 1.0000 Uani . .
C96 C -0.4150(5) 1.2801(4) 0.1833(3) 0.0394 1.0000 Uani . .
C97 C -0.3512(5) 1.3078(4) 0.1407(3) 0.0377 1.0000 Uani . .
C98 C -0.2662(5) 1.2452(4) 0.1399(3) 0.0361 1.0000 Uani . .
C99 C -0.2778(5) 1.1802(4) 0.1826(3) 0.0368 1.0000 Uani . .
C101 C -0.3543(5) 1.1084(4) 0.3680(3) 0.0414 1.0000 Uani . .
C102 C -0.4721(5) 1.2569(5) 0.3634(3) 0.0456 1.0000 Uani . .
C111 C -0.1029(4) 1.2596(3) 0.3503(2) 0.0294 1.0000 Uani . .
C112 C -0.0329(4) 1.2284(3) 0.3974(3) 0.0321 1.0000 Uani . .
C113 C 0.0643(5) 1.1971(4) 0.3878(3) 0.0405 1.0000 Uani . .
C114 C 0.1283(5) 1.1698(4) 0.4323(3) 0.0413 1.0000 Uani . .
C115 C 0.0989(5) 1.1706(4) 0.4899(3) 0.0373 1.0000 Uani . .
C116 C 0.0033(5) 1.2008(4) 0.5009(3) 0.0422 1.0000 Uani . .
C117 C -0.0613(4) 1.2296(4) 0.4556(3) 0.0361 1.0000 Uani . .
C119 C 0.1439(6) 1.1447(6) 0.5903(3) 0.0598 1.0000 Uani . .
C135 C 0.1011(4) 0.7082(3) 0.1153(2) 0.0265 1.0000 Uani . .
C361 C 0.4921(4) 0.6034(4) 0.1424(3) 0.0425 1.0000 Uani . .
C371 C 0.3469(6) 0.5503(4) 0.0577(3) 0.0461 1.0000 Uani . .
C381 C 0.2095(5) 0.4553(4) 0.1340(3) 0.0449 1.0000 Uani . .
C391 C 0.2727(6) 0.4399(4) 0.2667(3) 0.0516 1.0000 Uani . .
C461 C 0.0799(5) 0.8892(4) 0.3046(3) 0.0448 1.0000 Uani . .
C471 C 0.1999(5) 0.7536(5) 0.3971(3) 0.0448 1.0000 Uani . .
C481 C 0.0958(6) 0.6017(5) 0.4095(3) 0.0482 1.0000 Uani . .
C491 C -0.0807(5) 0.6424(4) 0.3218(3) 0.0443 1.0000 Uani . .
C500 C 0.2652(14) 0.3473(11) 0.4795(8) 0.295(17) 1.0000 Uiso D .
C513 C -0.0608(6) 0.6960(5) -0.0665(3) 0.0508 1.0000 Uani . .
C514 C -0.0247(7) 0.6228(5) -0.0358(4) 0.0573 1.0000 Uani . .
C515 C -0.0045(6) 0.6380(4) 0.0196(3) 0.0487 1.0000 Uani . .
C523 C -0.2631(5) 0.9162(5) -0.0135(3) 0.0477 1.0000 Uani . .
C524 C -0.3064(5) 0.9285(5) 0.0379(4) 0.0512 1.0000 Uani . .
C525 C -0.2397(5) 0.8876(4) 0.0798(3) 0.0412 1.0000 Uani . .
C533 C 0.0346(5) 0.9349(4) -0.0714(3) 0.0369 1.0000 Uani . .
C534 C 0.1083(5) 0.9530(4) -0.0430(3) 0.0388 1.0000 Uani . .
C535 C 0.1099(4) 0.9102(4) 0.0123(3) 0.0332 1.0000 Uani . .
C600 C 0.3147(8) 0.1076(7) 0.2417(4) 0.0913 1.0000 Uani D .
C700 C 0.7275(7) 0.6686(6) 0.0309(4) 0.0885 1.0000 Uani D .
C821 C 0.0330(5) 1.3991(4) 0.3452(3) 0.0434 1.0000 Uani . .
C831 C -0.1362(6) 1.4402(4) 0.4360(3) 0.0480 1.0000 Uani . .
C841 C -0.3238(6) 1.5326(4) 0.3658(3) 0.0471 1.0000 Uani . .
C851 C -0.2716(6) 1.5504(4) 0.2309(3) 0.0468 1.0000 Uani . .
C961 C -0.5168(5) 1.3216(6) 0.1926(4) 0.0569 1.0000 Uani . .
C971 C -0.3746(6) 1.3833(5) 0.0980(3) 0.0536 1.0000 Uani . .
C981 C -0.1835(5) 1.2457(5) 0.0980(3) 0.0477 1.0000 Uani . .
C991 C -0.2138(6) 1.0985(4) 0.1925(4) 0.0570 1.0000 Uani . .
C1013 C -0.2472(6) 1.0560(4) 0.5807(3) 0.0471 1.0000 Uani . .
C1014 C -0.1661(6) 1.0347(4) 0.5497(3) 0.0489 1.0000 Uani . .
C1015 C -0.1886(5) 1.0747(4) 0.4937(3) 0.0431 1.0000 Uani . .
C1023 C -0.4510(6) 1.2969(5) 0.5771(3) 0.0512 1.0000 Uani . .
C1024 C -0.4525(6) 1.3699(5) 0.5436(4) 0.0606 1.0000 Uani . .
C1025 C -0.4277(6) 1.3510(4) 0.4890(4) 0.0518 1.0000 Uani . .
C1033 C -0.5664(5) 1.0860(5) 0.5365(3) 0.0453 1.0000 Uani . .
C1034 C -0.6107(5) 1.0760(5) 0.4874(3) 0.0467 1.0000 Uani . .
C1035 C -0.5570(5) 1.1068(4) 0.4421(3) 0.0428 1.0000 Uani . .
C8000 C 0.6302(16) 0.8729(13) 0.2697(7) 0.097(5) 0.490(7) Uiso D P
C8001 C 0.6858(16) 0.8088(16) 0.2590(10) 0.097(5) 0.510(7) Uiso D P
B1 B -0.0934(6) 0.8445(5) -0.0459(3) 0.0390 1.0000 Uani . .
B2 B -0.4182(6) 1.1473(5) 0.5601(3) 0.0420 1.0000 Uani . .
H31 H 0.2818 0.7288 0.0336 0.0470 1.0000 Uiso . .
H41 H 0.3577 0.7925 -0.0439 0.0509 1.0000 Uiso . .
H61 H 0.4826 0.9027 0.0669 0.0624 1.0000 Uiso . .
H71 H 0.4129 0.8357 0.1445 0.0591 1.0000 Uiso . .
H91 H 0.4948 0.9156 -0.1218 0.0928 1.0000 Uiso . .
H92 H 0.3924 0.9000 -0.1057 0.0928 1.0000 Uiso . .
H93 H 0.4801 0.8289 -0.1003 0.0928 1.0000 Uiso . .
H351 H 0.4092 0.5472 0.2530 0.0461 1.0000 Uiso . .
H451 H -0.0528 0.7975 0.2657 0.0393 1.0000 Uiso . .
H811 H -0.0807 1.4496 0.2391 0.0419 1.0000 Uiso . .
H951 H -0.3951 1.1709 0.2404 0.0494 1.0000 Uiso . .
H1131 H 0.0862 1.1948 0.3491 0.0484 1.0000 Uiso . .
H1141 H 0.1940 1.1499 0.4241 0.0495 1.0000 Uiso . .
H1161 H -0.0181 1.2015 0.5399 0.0505 1.0000 Uiso . .
H1171 H -0.1266 1.2509 0.4639 0.0434 1.0000 Uiso . .
H1191 H 0.1993 1.1230 0.6142 0.0715 1.0000 Uiso . .
H1192 H 0.1203 1.1988 0.5960 0.0715 1.0000 Uiso . .
H1193 H 0.0953 1.1140 0.6002 0.0715 1.0000 Uiso . .
H3611 H 0.4930 0.6156 0.1013 0.0510 1.0000 Uiso . .
H3612 H 0.4864 0.6516 0.1591 0.0510 1.0000 Uiso . .
H3613 H 0.5504 0.5678 0.1556 0.0510 1.0000 Uiso . .
H3711 H 0.2967 0.5284 0.0437 0.0555 1.0000 Uiso . .
H3712 H 0.3381 0.6059 0.0430 0.0555 1.0000 Uiso . .
H3713 H 0.4075 0.5233 0.0452 0.0555 1.0000 Uiso . .
H3811 H 0.1770 0.4303 0.1654 0.0539 1.0000 Uiso . .
H3812 H 0.1640 0.4943 0.1103 0.0539 1.0000 Uiso . .
H3813 H 0.2413 0.4161 0.1116 0.0539 1.0000 Uiso . .
H3911 H 0.2226 0.4166 0.2538 0.0620 1.0000 Uiso . .
H3912 H 0.2488 0.4713 0.2962 0.0620 1.0000 Uiso . .
H3913 H 0.3247 0.3984 0.2818 0.0620 1.0000 Uiso . .
H4611 H 0.1353 0.8955 0.3246 0.0539 1.0000 Uiso . .
H4612 H 0.0244 0.9237 0.3169 0.0539 1.0000 Uiso . .
H4613 H 0.0879 0.9026 0.2640 0.0539 1.0000 Uiso . .
H4711 H 0.2227 0.7047 0.4220 0.0534 1.0000 Uiso . .
H4712 H 0.1773 0.7951 0.4200 0.0534 1.0000 Uiso . .
H4713 H 0.2509 0.7673 0.3731 0.0534 1.0000 Uiso . .
H4811 H 0.0565 0.5647 0.4028 0.0577 1.0000 Uiso . .
H4812 H 0.0827 0.6171 0.4470 0.0577 1.0000 Uiso . .
H4813 H 0.1619 0.5769 0.4075 0.0577 1.0000 Uiso . .
H4911 H -0.0614 0.5923 0.3459 0.0531 1.0000 Uiso . .
H4912 H -0.1408 0.6694 0.3348 0.0531 1.0000 Uiso . .
H4913 H -0.0872 0.6335 0.2829 0.0531 1.0000 Uiso . .
H5131 H -0.0819 0.7055 -0.1059 0.0609 1.0000 Uiso . .
H5141 H -0.0151 0.5721 -0.0494 0.0688 1.0000 Uiso . .
H5151 H 0.0210 0.5980 0.0510 0.0584 1.0000 Uiso . .
H5231 H -0.2912 0.9362 -0.0508 0.0572 1.0000 Uiso . .
H5241 H -0.3689 0.9587 0.0438 0.0614 1.0000 Uiso . .
H5251 H -0.2503 0.8841 0.1205 0.0495 1.0000 Uiso . .
H5331 H 0.0154 0.9550 -0.1105 0.0444 1.0000 Uiso . .
H5341 H 0.1505 0.9877 -0.0580 0.0464 1.0000 Uiso . .
H5351 H 0.1548 0.9110 0.0421 0.0397 1.0000 Uiso . .
H8211 H 0.0416 1.3851 0.3860 0.0519 1.0000 Uiso . .
H8212 H 0.0694 1.4388 0.3313 0.0519 1.0000 Uiso . .
H8213 H 0.0545 1.3527 0.3268 0.0519 1.0000 Uiso . .
H8311 H -0.1966 1.4596 0.4527 0.0578 1.0000 Uiso . .
H8312 H -0.0895 1.4686 0.4468 0.0578 1.0000 Uiso . .
H8313 H -0.1160 1.3845 0.4496 0.0578 1.0000 Uiso . .
H8411 H -0.3691 1.5563 0.3356 0.0563 1.0000 Uiso . .
H8412 H -0.3118 1.5727 0.3873 0.0563 1.0000 Uiso . .
H8413 H -0.3490 1.4929 0.3908 0.0563 1.0000 Uiso . .
H8511 H -0.3327 1.5717 0.2460 0.0561 1.0000 Uiso . .
H8512 H -0.2419 1.5932 0.2139 0.0561 1.0000 Uiso . .
H8513 H -0.2801 1.5180 0.2022 0.0561 1.0000 Uiso . .
H9611 H -0.5292 1.3729 0.1697 0.0679 1.0000 Uiso . .
H9612 H -0.5254 1.3277 0.2326 0.0679 1.0000 Uiso . .
H9613 H -0.5603 1.2903 0.1819 0.0679 1.0000 Uiso . .
H9711 H -0.3204 1.3887 0.0742 0.0644 1.0000 Uiso . .
H9712 H -0.3910 1.4282 0.1184 0.0644 1.0000 Uiso . .
H9713 H -0.4279 1.3808 0.0744 0.0644 1.0000 Uiso . .
H9811 H -0.1371 1.1974 0.1069 0.0573 1.0000 Uiso . .
H9812 H -0.1544 1.2903 0.1012 0.0573 1.0000 Uiso . .
H9813 H -0.2069 1.2496 0.0594 0.0573 1.0000 Uiso . .
H9911 H -0.1573 1.0988 0.1697 0.0686 1.0000 Uiso . .
H9912 H -0.1960 1.0852 0.2325 0.0686 1.0000 Uiso . .
H9913 H -0.2473 1.0599 0.1818 0.0686 1.0000 Uiso . .
H10131 H -0.2549 1.0386 0.6208 0.0564 1.0000 Uiso . .
H10141 H -0.1073 1.0004 0.5633 0.0587 1.0000 Uiso . .
H10151 H -0.1455 1.0721 0.4618 0.0517 1.0000 Uiso . .
H10231 H -0.4650 1.2890 0.6174 0.0616 1.0000 Uiso . .
H10241 H -0.4672 1.4216 0.5555 0.0729 1.0000 Uiso . .
H10251 H -0.4221 1.3895 0.4561 0.0620 1.0000 Uiso . .
H10331 H -0.5859 1.0706 0.5751 0.0543 1.0000 Uiso . .
H10341 H -0.6663 1.0532 0.4847 0.0560 1.0000 Uiso . .
H10351 H -0.5702 1.1079 0.4020 0.0512 1.0000 Uiso . .
H5001 H 0.2708 0.3082 0.4533 0.3214 1.0000 Uiso . .
H6001 H 0.2969 0.0589 0.2351 0.1095 1.0000 Uiso . .
H7001 H 0.7792 0.6928 0.0158 0.1050 1.0000 Uiso . .
H80001 H 0.5933 0.9174 0.2855 0.1164 0.4939 Uiso . .
H80011 H 0.7376 0.7648 0.2543 0.1164 0.5061 Uiso . .

loop_
_atom_site_aniso_label
_atom_site_aniso_U_11
_atom_site_aniso_U_22
_atom_site_aniso_U_33
_atom_site_aniso_U_23
_atom_site_aniso_U_13
_atom_site_aniso_U_12
Ir1 0.02638(10) 0.02437(10) 0.02722(10) -0.00126(8) -0.00128(8) -0.00392(8)
Ir2 0.02716(10) 0.03494(12) 0.02779(11) -0.00456(8) -0.00138(8) -0.00527(8)
Ir6 0.03158(11) 0.02293(10) 0.03239(11) -0.00042(8) 0.00567(8) -0.00247(8)
Ir7 0.03217(11) 0.02897(11) 0.03204(11) -0.00378(8) 0.00649(9) -0.00415(8)
Mo3 0.0274(2) 0.0254(2) 0.0260(2) -0.00166(17) 0.00056(17) -0.00142(17)
Mo4 0.0292(2) 0.0274(2) 0.0256(2) -0.00235(17) 0.00146(17) -0.00333(18)
Mo5 0.0263(2) 0.0263(2) 0.0281(2) 0.00071(18) -0.00186(17) -0.00510(17)
Mo8 0.0320(2) 0.0224(2) 0.0284(2) -0.00134(17) 0.00163(18) -0.00323(18)
Mo9 0.0338(2) 0.0251(2) 0.0296(2) -0.00355(18) 0.00182(19) -0.00363(18)
Mo10 0.0301(2) 0.0307(2) 0.0308(2) 0.00008(19) 0.00404(19) -0.00465(19)
Cl501 0.099(2) 0.104(2) 0.140(3) -0.039(2) 0.026(2) -0.0130(19)
Cl502 0.224(7) 0.197(6) 0.214(6) -0.043(5) -0.118(6) 0.019(5)
Cl602 0.155(4) 0.234(6) 0.102(3) 0.005(3) -0.027(3) -0.052(4)
Cl603 0.082(2) 0.116(3) 0.164(4) -0.004(3) 0.000(2) -0.0223(19)
Cl701 0.121(3) 0.0790(19) 0.127(3) -0.0346(18) 0.017(2) -0.0380(18)
Cl703 0.115(2) 0.0614(15) 0.109(2) 0.0029(15) 0.0055(18) -0.0067(15)
Cl801 0.146(3) 0.132(3) 0.095(2) -0.008(2) 0.001(2) -0.081(3)
Cl802 0.176(4) 0.209(5) 0.105(3) -0.004(3) 0.026(3) -0.118(4)
O8 0.053(3) 0.065(3) 0.041(3) 0.001(2) 0.011(2) -0.026(3)
O11 0.064(3) 0.030(2) 0.068(3) -0.003(2) -0.009(3) -0.011(2)
O21 0.076(4) 0.054(3) 0.081(4) -0.027(3) 0.001(3) -0.026(3)
O22 0.044(3) 0.074(4) 0.060(3) -0.021(3) -0.019(3) 0.013(3)
O34 0.048(3) 0.034(2) 0.050(3) -0.012(2) 0.010(2) -0.011(2)
O41 0.047(3) 0.059(3) 0.032(2) 0.003(2) -0.004(2) 0.008(2)
O51 0.045(3) 0.038(2) 0.037(2) -0.0043(19) -0.0006(19) -0.001(2)
O52 0.057(3) 0.092(5) 0.064(4) 0.030(3) -0.006(3) -0.041(3)
O61 0.085(4) 0.030(3) 0.101(5) 0.001(3) 0.033(4) 0.002(3)
O68 0.042(2) 0.027(2) 0.037(2) -0.0056(17) 0.0096(18) -0.0033(17)
O71 0.087(5) 0.045(3) 0.127(6) -0.019(4) 0.041(4) 0.011(3)
O72 0.068(4) 0.068(4) 0.060(3) -0.013(3) 0.028(3) -0.035(3)
O89 0.043(3) 0.038(3) 0.064(3) -0.017(2) -0.006(2) 0.003(2)
O91 0.063(3) 0.045(3) 0.036(2) 0.001(2) 0.002(2) -0.021(2)
O101 0.065(3) 0.053(3) 0.062(3) -0.021(3) 0.014(3) -0.025(3)
O102 0.048(3) 0.099(5) 0.059(4) 0.020(3) -0.003(3) 0.006(3)
O118 0.039(2) 0.060(3) 0.040(3) -0.001(2) -0.004(2) 0.004(2)
O135 0.036(2) 0.027(2) 0.033(2) -0.0065(16) -0.0058(17) -0.0014(16)
N511 0.043(3) 0.032(3) 0.036(3) -0.001(2) -0.010(2) -0.008(2)
N512 0.045(3) 0.042(3) 0.033(3) -0.007(2) -0.005(2) -0.011(2)
N521 0.030(2) 0.036(3) 0.037(3) 0.004(2) -0.002(2) -0.005(2)
N522 0.032(3) 0.045(3) 0.041(3) 0.000(2) -0.008(2) -0.003(2)
N531 0.033(2) 0.032(2) 0.026(2) -0.0001(19) 0.0009(18) -0.0065(19)
N532 0.039(3) 0.032(3) 0.027(2) 0.0002(19) -0.003(2) -0.001(2)
N1011 0.035(3) 0.036(3) 0.035(3) 0.001(2) 0.002(2) -0.007(2)
N1012 0.045(3) 0.043(3) 0.035(3) 0.003(2) -0.003(2) -0.015(2)
N1021 0.042(3) 0.042(3) 0.031(3) -0.004(2) 0.011(2) -0.011(2)
N1022 0.042(3) 0.047(3) 0.036(3) -0.006(2) 0.005(2) -0.007(2)
N1031 0.034(3) 0.046(3) 0.032(3) -0.002(2) 0.002(2) -0.011(2)
N1032 0.038(3) 0.045(3) 0.034(3) -0.002(2) 0.006(2) -0.016(2)
C1 0.024(2) 0.034(3) 0.031(3) -0.004(2) -0.004(2) -0.005(2)
C2 0.028(3) 0.030(3) 0.031(3) -0.001(2) 0.002(2) -0.004(2)
C3 0.041(3) 0.046(4) 0.034(3) -0.005(3) 0.003(3) -0.016(3)
C4 0.050(4) 0.049(4) 0.030(3) -0.005(3) 0.004(3) -0.015(3)
C5 0.036(3) 0.041(3) 0.037(3) 0.004(3) 0.005(3) -0.010(3)
C6 0.057(4) 0.072(5) 0.039(4) -0.004(3) 0.004(3) -0.045(4)
C7 0.050(4) 0.070(5) 0.036(3) -0.003(3) -0.005(3) -0.033(4)
C9 0.106(8) 0.093(7) 0.041(4) -0.004(4) 0.023(5) -0.048(6)
C11 0.041(3) 0.029(3) 0.040(3) -0.003(2) -0.006(3) -0.004(2)
C21 0.036(3) 0.048(4) 0.053(4) -0.014(3) -0.003(3) -0.010(3)
C22 0.038(3) 0.049(4) 0.043(4) -0.012(3) -0.005(3) -0.003(3)
C34 0.034(3) 0.032(3) 0.032(3) -0.003(2) 0.006(2) -0.003(2)
C35 0.037(3) 0.035(3) 0.036(3) -0.002(2) 0.000(2) 0.009(3)
C36 0.033(3) 0.031(3) 0.036(3) -0.004(2) 0.007(2) 0.002(2)
C37 0.034(3) 0.031(3) 0.036(3) -0.002(2) 0.003(2) 0.001(2)
C38 0.036(3) 0.026(3) 0.041(3) -0.002(2) 0.003(3) 0.000(2)
C39 0.040(3) 0.029(3) 0.041(3) 0.004(2) 0.007(3) 0.008(2)
C41 0.040(3) 0.045(4) 0.028(3) -0.004(3) 0.006(2) -0.002(3)
C45 0.029(3) 0.038(3) 0.032(3) -0.010(2) 0.004(2) -0.004(2)
C46 0.030(3) 0.034(3) 0.036(3) -0.009(2) 0.005(2) -0.004(2)
C47 0.031(3) 0.037(3) 0.029(3) -0.009(2) 0.007(2) -0.005(2)
C48 0.041(3) 0.036(3) 0.025(3) -0.004(2) 0.005(2) -0.006(3)
C49 0.031(3) 0.037(3) 0.029(3) -0.007(2) 0.004(2) -0.009(2)
C51 0.030(3) 0.029(3) 0.032(3) 0.002(2) -0.001(2) -0.004(2)
C52 0.039(3) 0.047(4) 0.039(3) 0.004(3) -0.004(3) -0.017(3)
C61 0.048(4) 0.024(3) 0.053(4) 0.000(3) 0.014(3) -0.001(3)
C68 0.033(3) 0.027(3) 0.032(3) -0.005(2) 0.009(2) 0.001(2)
C71 0.051(4) 0.042(4) 0.067(5) -0.011(4) 0.020(4) -0.012(3)
C72 0.046(4) 0.049(4) 0.037(3) -0.012(3) 0.013(3) -0.016(3)
C81 0.045(3) 0.026(3) 0.035(3) -0.001(2) 0.001(3) -0.014(2)
C82 0.038(3) 0.026(3) 0.040(3) -0.005(2) -0.002(3) -0.010(2)
C83 0.044(3) 0.029(3) 0.034(3) -0.004(2) -0.003(3) -0.010(2)
C84 0.040(3) 0.023(3) 0.044(3) -0.002(2) 0.001(3) -0.005(2)
C85 0.046(3) 0.024(3) 0.036(3) 0.001(2) -0.005(3) -0.007(2)
C89 0.037(3) 0.032(3) 0.034(3) -0.004(2) -0.006(2) -0.001(2)
C91 0.048(4) 0.035(3) 0.037(3) -0.004(3) -0.002(3) -0.012(3)
C95 0.048(4) 0.038(3) 0.040(3) -0.004(3) 0.003(3) -0.014(3)
C96 0.036(3) 0.047(4) 0.039(3) -0.014(3) 0.002(3) -0.011(3)
C97 0.048(4) 0.034(3) 0.031(3) -0.011(2) -0.003(3) -0.001(3)
C98 0.040(3) 0.034(3) 0.036(3) -0.010(2) 0.002(3) -0.008(3)
C99 0.043(3) 0.031(3) 0.039(3) -0.010(2) 0.001(3) -0.007(3)
C101 0.039(3) 0.043(4) 0.040(3) 0.002(3) 0.004(3) -0.008(3)
C102 0.037(3) 0.052(4) 0.042(4) 0.002(3) 0.009(3) -0.003(3)
C111 0.030(3) 0.028(3) 0.030(3) -0.006(2) 0.005(2) -0.001(2)
C112 0.033(3) 0.026(3) 0.033(3) 0.001(2) 0.004(2) -0.001(2)
C113 0.038(3) 0.042(4) 0.036(3) -0.003(3) 0.004(3) 0.001(3)
C114 0.034(3) 0.042(4) 0.046(4) -0.008(3) 0.005(3) -0.001(3)
C115 0.035(3) 0.035(3) 0.040(3) -0.001(3) -0.001(3) -0.005(2)
C116 0.041(3) 0.048(4) 0.034(3) -0.001(3) 0.002(3) -0.006(3)
C117 0.033(3) 0.037(3) 0.035(3) -0.001(2) 0.001(2) 0.000(2)
C119 0.060(5) 0.077(6) 0.037(4) 0.005(4) -0.003(3) -0.009(4)
C135 0.029(3) 0.031(3) 0.021(2) -0.005(2) -0.0005(19) -0.008(2)
C361 0.028(3) 0.048(4) 0.050(4) -0.013(3) 0.003(3) 0.001(3)
C371 0.056(4) 0.046(4) 0.037(3) -0.013(3) 0.007(3) -0.006(3)
C381 0.048(4) 0.037(3) 0.053(4) -0.012(3) 0.008(3) -0.012(3)
C391 0.060(4) 0.040(4) 0.042(4) 0.014(3) 0.013(3) 0.006(3)
C461 0.049(4) 0.033(3) 0.055(4) -0.014(3) 0.012(3) -0.010(3)
C471 0.040(3) 0.057(4) 0.040(4) -0.018(3) 0.000(3) -0.011(3)
C481 0.059(4) 0.047(4) 0.033(3) 0.004(3) 0.009(3) -0.003(3)
C491 0.047(4) 0.043(4) 0.047(4) -0.012(3) 0.007(3) -0.017(3)
C513 0.0631 0.0513 0.0445 -0.0150 -0.0027 -0.0206
C514 0.0723 0.0440 0.0573 -0.0142 -0.0129 -0.0089
C515 0.056(4) 0.031(3) 0.059(4) -0.010(3) -0.017(3) -0.006(3)
C523 0.036(3) 0.049(4) 0.053(4) 0.004(3) -0.018(3) -0.001(3)
C524 0.030(3) 0.049(4) 0.070(5) 0.004(4) -0.001(3) -0.004(3)
C525 0.030(3) 0.038(3) 0.052(4) 0.002(3) 0.004(3) -0.005(3)
C533 0.045(3) 0.030(3) 0.031(3) 0.002(2) 0.001(3) 0.000(3)
C534 0.043(3) 0.031(3) 0.041(3) -0.004(3) 0.014(3) -0.007(3)
C535 0.035(3) 0.029(3) 0.037(3) -0.005(2) 0.001(2) -0.008(2)
C600 0.084(7) 0.109(9) 0.085(8) 0.004(7) 0.006(6) -0.041(7)
C700 0.071(6) 0.087(7) 0.084(7) 0.042(6) 0.018(5) 0.000(5)
C821 0.041(3) 0.037(3) 0.052(4) -0.002(3) -0.003(3) -0.011(3)
C831 0.065(5) 0.044(4) 0.035(3) -0.007(3) -0.002(3) -0.011(3)
C841 0.057(4) 0.035(3) 0.046(4) -0.012(3) 0.002(3) 0.001(3)
C851 0.057(4) 0.032(3) 0.047(4) 0.003(3) -0.012(3) -0.005(3)
C961 0.039(4) 0.078(6) 0.054(4) -0.030(4) -0.004(3) 0.001(4)
C971 0.074(5) 0.046(4) 0.036(4) 0.002(3) -0.012(3) -0.006(4)
C981 0.052(4) 0.050(4) 0.045(4) -0.016(3) 0.012(3) -0.013(3)
C991 0.074(5) 0.028(3) 0.066(5) -0.013(3) -0.004(4) 0.003(3)
C1013 0.059(4) 0.044(4) 0.040(4) 0.002(3) -0.014(3) -0.018(3)
C1014 0.050(4) 0.036(3) 0.059(4) -0.001(3) -0.014(3) -0.006(3)
C1015 0.041(3) 0.034(3) 0.054(4) -0.005(3) 0.000(3) -0.008(3)
C1023 0.049(4) 0.067(5) 0.041(4) -0.020(4) 0.005(3) -0.009(4)
C1024 0.060(5) 0.055(5) 0.068(5) -0.024(4) 0.022(4) -0.006(4)
C1025 0.050(4) 0.037(4) 0.064(5) -0.004(3) 0.017(4) -0.004(3)
C1033 0.039(3) 0.050(4) 0.046(4) 0.000(3) 0.010(3) -0.011(3)
C1034 0.029(3) 0.052(4) 0.059(4) -0.003(3) 0.003(3) -0.011(3)
C1035 0.034(3) 0.051(4) 0.046(4) -0.005(3) -0.004(3) -0.012(3)
B1 0.047(4) 0.039(4) 0.030(3) 0.002(3) -0.009(3) -0.008(3)
B2 0.039(4) 0.051(4) 0.038(4) -0.001(3) 0.000(3) -0.017(3)

loop_
_atom_type_symbol
_atom_type_scat_dispersion_real
_atom_type_scat_dispersion_imag
_atom_type_scat_Cromer_Mann_a1
_atom_type_scat_Cromer_Mann_b1
_atom_type_scat_Cromer_Mann_a2
_atom_type_scat_Cromer_Mann_b2
_atom_type_scat_Cromer_Mann_a3
_atom_type_scat_Cromer_Mann_b3
_atom_type_scat_Cromer_Mann_a4
_atom_type_scat_Cromer_Mann_b4
_atom_type_scat_Cromer_Mann_c
_atom_type_scat_source
C 0.0033 0.0016 2.3100 20.8439 1.0200 10.2075 1.5886 0.5687 0.8650 51.6512 0.2156 'International Tables Vol C 4.2.6.8 and 6.1.1.4'
H 0.0000 0.0000 0.4930 10.5109 0.3229 26.1257 0.1402 3.1424 0.0408 57.7998 0.0030 'International Tables Vol C 4.2.6.8 and 6.1.1.4'
O 0.0106 0.0060 3.0485 13.2771 2.2868 5.7011 1.5463 0.3239 0.8670 32.9089 0.2508 'International Tables Vol C 4.2.6.8 and 6.1.1.4'
N 0.0061 0.0033 12.2126 0.0057 3.1322 9.8933 2.0125 28.9975 1.1663 0.5826 -11.5290 'International Tables Vol C 4.2.6.8 and 6.1.1.4'
B 0.0013 0.0007 2.0545 23.2185 1.3326 1.0210 1.0979 60.3498 0.7068 0.1403 -0.1932 'International Tables Vol C 4.2.6.8 and 6.1.1.4'
Mo -1.6832 0.6857 3.7025 0.2772 17.2356 1.0958 12.8876 11.0040 3.7429 61.6584 4.3875 'International Tables Vol C 4.2.6.8 and 6.1.1.4'
Ir -1.4442 7.9887 27.3049 1.5928 16.7296 8.8655 15.6115 0.4179 5.8338 45.0011 11.4722 'International Tables Vol C 4.2.6.8 and 6.1.1.4'
Cl 0.1484 0.1585 11.4604 0.0104 7.1964 1.1662 6.2556 18.5194 1.6455 47.7784 -9.5574 'International Tables Vol C 4.2.6.8 and 6.1.1.4'

loop_
_exptl_crystal_face_index_h
_exptl_crystal_face_index_k
_exptl_crystal_face_index_l
_exptl_crystal_face_perp_dist
-1 -1 0 0.140
1 1 0 0.130
0 0 1 0.200
0 0 -1 0.160
1 -2 0 0.130
-1 2 0 0.100
-1 -1 -2 0.137
-1 -1 2 0.157
-1 2 4 0.145
1 -2 -6 0.141

loop_
_geom_angle_atom_site_label_1
_geom_angle_atom_site_label_2
_geom_angle_atom_site_label_3
_geom_angle
_geom_angle_publ_flag
Ir2 Ir1 Mo3 61.292(12) yes
Ir2 Ir1 Mo4 60.895(12) yes
Mo3 Ir1 Mo4 61.630(15) yes
Ir2 Ir1 Mo5 168.063(14) yes
Mo3 Ir1 Mo5 107.409(16) yes
Mo4 Ir1 Mo5 111.371(16) yes
Ir2 Ir1 C1 49.71(16) yes
Mo3 Ir1 C1 48.13(17) yes
Mo4 Ir1 C1 96.22(16) yes
Mo5 Ir1 C1 126.76(16) yes
Ir2 Ir1 C11 88.00(18) yes
Mo3 Ir1 C11 147.45(19) yes
Mo4 Ir1 C11 114.49(19) yes
Mo5 Ir1 C11 103.81(18) yes
C1 Ir1 C11 104.5(3) yes
Ir2 Ir1 C135 125.17(15) yes
Mo3 Ir1 C135 63.98(15) yes
Mo4 Ir1 C135 95.76(15) yes
Mo5 Ir1 C135 44.06(15) yes
C1 Ir1 C135 90.3(2) yes
C11 Ir1 C135 144.0(2) yes
Ir1 Ir2 Mo3 59.751(11) yes
Ir1 Ir2 Mo4 61.345(12) yes
Mo3 Ir2 Mo4 61.284(15) yes
Ir1 Ir2 C1 49.05(15) yes
Mo3 Ir2 C1 47.30(16) yes
Mo4 Ir2 C1 96.11(16) yes
Ir1 Ir2 C21 102.4(2) yes
Mo3 Ir2 C21 161.7(2) yes
Mo4 Ir2 C21 115.8(2) yes
C1 Ir2 C21 119.0(3) yes
Ir1 Ir2 C22 160.1(2) yes
Mo3 Ir2 C22 102.3(2) yes
Mo4 Ir2 C22 119.8(2) yes
C1 Ir2 C22 113.3(3) yes
C21 Ir2 C22 94.6(3) yes
Ir7 Ir6 Mo8 61.355(12) yes
Ir7 Ir6 Mo9 61.010(12) yes
Mo8 Ir6 Mo9 60.952(15) yes
Ir7 Ir6 Mo10 168.782(14) yes
Mo8 Ir6 Mo10 107.525(16) yes
Mo9 Ir6 Mo10 113.428(16) yes
Ir7 Ir6 C61 88.3(2) yes
Mo8 Ir6 C61 148.7(2) yes
Mo9 Ir6 C61 112.7(2) yes
Mo10 Ir6 C61 102.9(2) yes
Ir7 Ir6 C68 125.13(17) yes
Mo8 Ir6 C68 63.95(17) yes
Mo9 Ir6 C68 95.93(16) yes
Mo10 Ir6 C68 43.99(17) yes
C61 Ir6 C68 144.4(3) yes
Ir7 Ir6 C111 49.61(15) yes
Mo8 Ir6 C111 48.16(16) yes
Mo9 Ir6 C111 95.78(16) yes
Mo10 Ir6 C111 125.08(15) yes
C61 Ir6 C111 107.1(3) yes
C68 Ir6 C111 89.7(2) yes
Ir6 Ir7 Mo8 59.767(12) yes
Ir6 Ir7 Mo9 61.450(12) yes
Mo8 Ir7 Mo9 60.595(15) yes
Ir6 Ir7 C71 102.7(2) yes
Mo8 Ir7 C71 160.7(2) yes
Mo9 Ir7 C71 120.6(3) yes
Ir6 Ir7 C72 160.4(2) yes
Mo8 Ir7 C72 102.3(2) yes
Mo9 Ir7 C72 118.7(2) yes
C71 Ir7 C72 93.6(3) yes
Ir6 Ir7 C111 48.79(16) yes
Mo8 Ir7 C111 47.29(15) yes
Mo9 Ir7 C111 95.54(16) yes
C71 Ir7 C111 115.8(3) yes
C72 Ir7 C111 114.1(3) yes
Ir2 Mo3 Ir1 58.957(12) yes
Ir2 Mo3 Mo4 59.796(15) yes
Ir1 Mo3 Mo4 60.557(14) yes
Ir2 Mo3 O135 132.54(11) yes
Ir1 Mo3 O135 74.43(11) yes
Mo4 Mo3 O135 105.80(11) yes
Ir2 Mo3 C1 48.58(16) yes
Ir1 Mo3 C1 48.80(16) yes
Mo4 Mo3 C1 95.84(16) yes
O135 Mo3 C1 94.55(19) yes
Ir2 Mo3 C34 101.59(14) yes
Ir1 Mo3 C34 85.48(13) yes
Mo4 Mo3 C34 42.16(14) yes
O135 Mo3 C34 81.89(18) yes
C1 Mo3 C34 132.6(2) yes
Ir2 Mo3 C35 89.23(17) yes
Ir1 Mo3 C35 148.01(17) yes
Mo4 Mo3 C35 108.29(16) yes
O135 Mo3 C35 135.9(2) yes
C1 Mo3 C35 108.7(2) yes
Ir2 Mo3 C36 94.54(16) yes
Ir1 Mo3 C36 135.30(15) yes
Mo4 Mo3 C36 139.39(15) yes
O135 Mo3 C36 114.45(19) yes
C1 Mo3 C36 86.5(2) yes
Ir2 Mo3 C37 126.85(16) yes
Ir1 Mo3 C37 137.81(15) yes
Mo4 Mo3 C37 161.52(15) yes
O135 Mo3 C37 82.01(19) yes
C1 Mo3 C37 100.3(2) yes
Ir2 Mo3 C38 146.94(16) yes
Ir1 Mo3 C38 153.61(16) yes
Mo4 Mo3 C38 128.69(15) yes
O135 Mo3 C38 79.18(19) yes
C1 Mo3 C38 135.2(2) yes
Ir2 Mo3 C39 117.48(18) yes
Ir1 Mo3 C39 164.34(15) yes
Mo4 Mo3 C39 104.03(15) yes
O135 Mo3 C39 109.8(2) yes
C1 Mo3 C39 142.4(2) yes
Ir2 Mo3 C135 104.44(12) yes
Ir1 Mo3 C135 45.55(12) yes
Mo4 Mo3 C135 84.18(12) yes
O135 Mo3 C135 29.30(16) yes
C1 Mo3 C135 77.20(19) yes
C34 Mo3 C35 105.9(2) yes
C34 Mo3 C36 137.9(2) yes
C35 Mo3 C36 35.2(2) yes
C34 Mo3 C37 125.5(2) yes
C35 Mo3 C37 57.8(2) yes
C36 Mo3 C37 34.3(2) yes
C34 Mo3 C38 90.7(2) yes
C35 Mo3 C38 57.8(2) yes
C36 Mo3 C38 57.8(2) yes
C37 Mo3 C38 35.1(2) yes
C34 Mo3 C39 80.3(2) yes
C35 Mo3 C39 34.7(2) yes
C36 Mo3 C39 57.8(2) yes
C37 Mo3 C39 57.5(2) yes
C38 Mo3 C39 34.3(2) yes
C34 Mo3 C135 77.58(18) yes
C35 Mo3 C135 165.1(2) yes
C36 Mo3 C135 135.26(19) yes
C37 Mo3 C135 108.13(19) yes
C38 Mo3 C135 108.2(2) yes
C39 Mo3 C135 135.6(2) yes
Ir1 Mo4 Ir2 57.760(11) yes
Ir1 Mo4 Mo3 57.813(14) yes
Ir2 Mo4 Mo3 58.921(15) yes
Ir1 Mo4 C34 96.48(17) yes
Ir2 Mo4 C34 120.20(17) yes
Mo3 Mo4 C34 61.81(17) yes
Ir1 Mo4 C41 123.54(18) yes
Ir2 Mo4 C41 70.6(2) yes
Mo3 Mo4 C41 77.62(18) yes
C34 Mo4 C41 90.2(3) yes
Ir1 Mo4 C45 94.37(15) yes
Ir2 Mo4 C45 126.74(15) yes
Mo3 Mo4 C45 145.12(15) yes
C34 Mo4 C45 106.1(2) yes
C41 Mo4 C45 137.0(2) yes
Ir1 Mo4 C46 94.19(15) yes
Ir2 Mo4 C46 97.23(15) yes
Mo3 Mo4 C46 149.47(15) yes
C34 Mo4 C46 140.9(2) yes
C41 Mo4 C46 114.5(2) yes
Ir1 Mo4 C47 124.35(15) yes
Ir2 Mo4 C47 98.43(15) yes
Mo3 Mo4 C47 153.52(14) yes
C34 Mo4 C47 135.4(2) yes
C41 Mo4 C47 81.9(2) yes
Ir1 Mo4 C48 151.17(15) yes
Ir2 Mo4 C48 129.23(16) yes
Mo3 Mo4 C48 150.83(15) yes
C34 Mo4 C48 99.9(2) yes
C41 Mo4 C48 80.1(2) yes
Ir1 Mo4 C49 124.42(15) yes
Ir2 Mo4 C49 155.11(15) yes
Mo3 Mo4 C49 145.65(14) yes
C34 Mo4 C49 84.7(2) yes
C41 Mo4 C49 112.0(2) yes
C45 Mo4 C46 35.4(2) yes
C45 Mo4 C47 58.3(2) yes
C46 Mo4 C47 34.8(2) yes
C45 Mo4 C48 58.3(2) yes
C46 Mo4 C48 58.6(2) yes
C47 Mo4 C48 35.5(2) yes
C45 Mo4 C49 34.8(2) yes
C46 Mo4 C49 58.6(2) yes
C47 Mo4 C49 58.8(2) yes
C48 Mo4 C49 35.4(2) yes
Ir1 Mo5 N511 127.46(14) yes
Ir1 Mo5 N521 151.35(14) yes
N511 Mo5 N521 80.2(2) yes
Ir1 Mo5 N531 93.57(12) yes
N511 Mo5 N531 80.72(19) yes
N521 Mo5 N531 82.88(18) yes
Ir1 Mo5 C51 67.13(16) yes
N511 Mo5 C51 165.2(2) yes
N521 Mo5 C51 85.1(2) yes
N531 Mo5 C51 97.3(2) yes
Ir1 Mo5 C52 96.84(19) yes
N511 Mo5 C52 92.7(3) yes
N521 Mo5 C52 88.1(2) yes
N531 Mo5 C52 169.6(2) yes
C51 Mo5 C52 87.0(3) yes
Ir1 Mo5 C135 46.43(15) yes
N511 Mo5 C135 83.6(2) yes
N521 Mo5 C135 161.9(2) yes
N531 Mo5 C135 102.3(2) yes
C51 Mo5 C135 111.1(2) yes
C52 Mo5 C135 84.9(3) yes
Ir7 Mo8 Ir6 58.878(12) yes
Ir7 Mo8 Mo9 60.249(15) yes
Ir6 Mo8 Mo9 61.033(15) yes
Ir7 Mo8 O68 131.86(11) yes
Ir6 Mo8 O68 73.91(11) yes
Mo9 Mo8 O68 105.82(13) yes
Ir7 Mo8 C68 104.15(12) yes
Ir6 Mo8 C68 45.38(12) yes
Mo9 Mo8 C68 84.89(14) yes
O68 Mo8 C68 28.86(16) yes
Ir7 Mo8 C81 90.33(16) yes
Ir6 Mo8 C81 148.96(16) yes
Mo9 Mo8 C81 109.13(15) yes
O68 Mo8 C81 135.17(19) yes
C68 Mo8 C81 163.7(2) yes
Ir7 Mo8 C82 93.90(15) yes
Ir6 Mo8 C82 134.33(15) yes
Mo9 Mo8 C82 139.38(15) yes
O68 Mo8 C82 114.6(2) yes
C68 Mo8 C82 134.3(2) yes
Ir7 Mo8 C83 125.72(16) yes
Ir6 Mo8 C83 135.89(15) yes
Mo9 Mo8 C83 163.02(15) yes
O68 Mo8 C83 81.8(2) yes
C68 Mo8 C83 106.9(2) yes
Ir7 Mo8 C84 147.73(16) yes
Ir6 Mo8 C84 152.16(16) yes
Mo9 Mo8 C84 130.52(16) yes
O68 Mo8 C84 78.31(19) yes
C68 Mo8 C84 107.0(2) yes
Ir7 Mo8 C85 118.89(16) yes
Ir6 Mo8 C85 166.01(15) yes
Mo9 Mo8 C85 105.35(15) yes
O68 Mo8 C85 109.18(19) yes
C68 Mo8 C85 135.3(2) yes
Ir7 Mo8 C89 102.46(14) yes
Ir6 Mo8 C89 85.90(14) yes
Mo9 Mo8 C89 42.51(14) yes
O68 Mo8 C89 81.72(19) yes
C68 Mo8 C89 78.1(2) yes
Ir7 Mo8 C111 48.36(15) yes
Ir6 Mo8 C111 48.45(16) yes
Mo9 Mo8 C111 96.07(16) yes
O68 Mo8 C111 93.81(19) yes
C68 Mo8 C111 76.3(2) yes
C81 Mo8 C82 35.0(2) yes
C81 Mo8 C83 57.7(2) yes
C82 Mo8 C83 34.4(2) yes
C81 Mo8 C84 57.7(2) yes
C82 Mo8 C84 57.9(2) yes
C83 Mo8 C84 35.0(2) yes
C81 Mo8 C85 34.4(2) yes
C82 Mo8 C85 57.7(2) yes
C83 Mo8 C85 57.7(2) yes
C84 Mo8 C85 34.7(2) yes
C81 Mo8 C89 106.3(2) yes
C82 Mo8 C89 138.5(2) yes
C83 Mo8 C89 126.7(2) yes
C84 Mo8 C89 92.0(2) yes
C85 Mo8 C89 81.2(2) yes
C81 Mo8 C111 109.3(2) yes
C82 Mo8 C111 85.9(2) yes
C83 Mo8 C111 98.6(2) yes
C84 Mo8 C111 133.3(2) yes
C85 Mo8 C111 142.3(2) yes
C89 Mo8 C111 132.9(2) yes
Ir6 Mo9 Ir7 57.540(12) yes
Ir6 Mo9 Mo8 58.015(15) yes
Ir7 Mo9 Mo8 59.156(15) yes
Ir6 Mo9 C89 96.54(18) yes
Ir7 Mo9 C89 120.81(18) yes
Mo8 Mo9 C89 62.09(18) yes
Ir6 Mo9 C91 123.8(2) yes
Ir7 Mo9 C91 71.7(2) yes
Mo8 Mo9 C91 76.80(19) yes
C89 Mo9 C91 89.1(3) yes
Ir6 Mo9 C95 93.23(17) yes
Ir7 Mo9 C95 123.17(17) yes
Mo8 Mo9 C95 146.03(16) yes
C89 Mo9 C95 109.0(3) yes
C91 Mo9 C95 137.2(2) yes
Ir6 Mo9 C96 121.82(17) yes
Ir7 Mo9 C96 153.94(16) yes
Mo8 Mo9 C96 145.81(16) yes
C89 Mo9 C96 85.1(2) yes
C91 Mo9 C96 114.4(3) yes
Ir6 Mo9 C97 151.12(17) yes
Ir7 Mo9 C97 132.01(17) yes
Mo8 Mo9 C97 150.04(16) yes
C89 Mo9 C97 97.3(2) yes
C91 Mo9 C97 81.7(3) yes
Ir6 Mo9 C98 127.29(16) yes
Ir7 Mo9 C98 99.49(16) yes
Mo8 Mo9 C98 152.94(16) yes
C89 Mo9 C98 132.8(2) yes
C91 Mo9 C98 80.7(2) yes
Ir6 Mo9 C99 95.93(16) yes
Ir7 Mo9 C99 95.32(16) yes
Mo8 Mo9 C99 149.93(16) yes
C89 Mo9 C99 142.8(2) yes
C91 Mo9 C99 112.2(3) yes
C95 Mo9 C96 34.9(2) yes
C95 Mo9 C97 58.3(2) yes
C96 Mo9 C97 35.2(2) yes
C95 Mo9 C98 58.2(2) yes
C96 Mo9 C98 58.8(2) yes
C97 Mo9 C98 35.8(2) yes
C95 Mo9 C99 35.3(2) yes
C96 Mo9 C99 58.7(2) yes
C97 Mo9 C99 58.7(2) yes
C98 Mo9 C99 34.7(2) yes
Ir6 Mo10 N1011 95.43(13) yes
Ir6 Mo10 N1021 125.41(14) yes
N1011 Mo10 N1021 81.3(2) yes
Ir6 Mo10 N1031 154.23(15) yes
N1011 Mo10 N1031 82.19(19) yes
N1021 Mo10 N1031 79.8(2) yes
Ir6 Mo10 C68 45.90(16) yes
N1011 Mo10 C68 106.4(2) yes
N1021 Mo10 C68 82.6(2) yes
N1031 Mo10 C68 158.9(2) yes
Ir6 Mo10 C101 68.69(19) yes
N1011 Mo10 C101 94.4(2) yes
N1021 Mo10 C101 165.4(2) yes
N1031 Mo10 C101 85.9(2) yes
C68 Mo10 C101 112.0(2) yes
Ir6 Mo10 C102 95.42(19) yes
N1011 Mo10 C102 169.0(2) yes
N1021 Mo10 C102 93.6(3) yes
N1031 Mo10 C102 87.4(2) yes
C68 Mo10 C102 82.4(3) yes
C101 Mo10 C102 88.1(3) yes
C5 O8 C9 117.0(6) yes
Mo8 O68 C68 97.5(3) yes
C115 O118 C119 118.5(6) yes
Mo3 O135 C135 97.0(3) yes
Mo5 N511 N512 120.6(4) yes
Mo5 N511 C515 133.1(5) yes
N512 N511 C515 106.3(5) yes
N511 N512 C513 109.2(6) yes
N511 N512 B1 121.3(5) yes
C513 N512 B1 129.5(6) yes
Mo5 N521 N522 121.1(4) yes
Mo5 N521 C525 132.4(5) yes
N522 N521 C525 106.2(5) yes
N521 N522 C523 108.7(6) yes
N521 N522 B1 121.1(5) yes
C523 N522 B1 130.1(6) yes
Mo5 N531 N532 120.7(4) yes
Mo5 N531 C535 133.5(4) yes
N532 N531 C535 105.6(5) yes
N531 N532 C533 109.7(5) yes
N531 N532 B1 121.4(5) yes
C533 N532 B1 129.0(5) yes
Mo10 N1011 N1012 120.2(4) yes
Mo10 N1011 C1015 133.6(5) yes
N1012 N1011 C1015 106.3(5) yes
N1011 N1012 C1013 108.5(6) yes
N1011 N1012 B2 121.9(5) yes
C1013 N1012 B2 129.6(6) yes
Mo10 N1021 N1022 121.2(4) yes
Mo10 N1021 C1025 133.6(5) yes
N1022 N1021 C1025 105.1(6) yes
N1021 N1022 C1023 110.0(6) yes
N1021 N1022 B2 120.7(5) yes
C1023 N1022 B2 129.2(6) yes
Mo10 N1031 N1032 122.1(4) yes
Mo10 N1031 C1035 131.9(5) yes
N1032 N1031 C1035 106.0(5) yes
N1031 N1032 C1033 109.8(5) yes
N1031 N1032 B2 120.2(5) yes
C1033 N1032 B2 129.9(6) yes
Ir2 C1 Ir1 81.2(2) yes
Ir2 C1 Mo3 84.1(2) yes
Ir1 C1 Mo3 83.1(2) yes
Ir2 C1 C2 125.2(4) yes
Ir1 C1 C2 118.4(4) yes
Mo3 C1 C2 144.0(4) yes
C1 C2 C3 120.9(5) yes
C1 C2 C7 122.7(6) yes
C3 C2 C7 116.3(6) yes
C2 C3 C4 121.8(6) yes
C2 C3 H31 119.0 no
C4 C3 H31 119.1 no
C3 C4 C5 120.2(6) yes
C3 C4 H41 119.9 no
C5 C4 H41 119.9 no
C4 C5 O8 124.9(6) yes
C4 C5 C6 119.1(6) yes
O8 C5 C6 116.0(6) yes
C5 C6 C7 120.7(6) yes
C5 C6 H61 119.6 no
C7 C6 H61 119.7 no
C2 C7 C6 121.9(6) yes
C2 C7 H71 119.1 no
C6 C7 H71 119.1 no
O8 C9 H91 109.4 no
O8 C9 H92 109.3 no
H91 C9 H92 109.3 no
O8 C9 H93 109.6 no
H91 C9 H93 109.7 no
H92 C9 H93 109.5 no
Ir1 C11 O11 172.9(6) yes
Ir2 C21 O21 177.5(7) yes
Ir2 C22 O22 179.4(6) yes
Mo3 C34 O34 117.4(4) yes
Mo3 C34 Mo4 76.0(2) yes
O34 C34 Mo4 166.5(5) yes
Mo3 C35 C36 74.1(3) yes
Mo3 C35 C39 74.7(3) yes
C36 C35 C39 108.6(6) yes
Mo3 C35 H351 117.4 no
C36 C35 H351 125.8 no
C39 C35 H351 125.6 no
Mo3 C36 C35 70.7(3) yes
Mo3 C36 C37 72.7(3) yes
C35 C36 C37 107.2(6) yes
Mo3 C36 C361 126.8(4) yes
C35 C36 C361 126.3(6) yes
C37 C36 C361 126.2(6) yes
Mo3 C37 C36 73.0(3) yes
Mo3 C37 C38 72.5(3) yes
C36 C37 C38 108.4(5) yes
Mo3 C37 C371 124.6(4) yes
C36 C37 C371 127.4(6) yes
C38 C37 C371 124.0(6) yes
Mo3 C38 C37 72.4(3) yes
Mo3 C38 C39 73.3(4) yes
C37 C38 C39 107.7(6) yes
Mo3 C38 C381 123.7(4) yes
C37 C38 C381 125.0(6) yes
C39 C38 C381 127.0(6) yes
Mo3 C39 C35 70.6(3) yes
Mo3 C39 C38 72.4(3) yes
C35 C39 C38 108.0(6) yes
Mo3 C39 C391 129.8(4) yes
C35 C39 C391 126.1(7) yes
C38 C39 C391 125.3(7) yes
Mo4 C41 O41 170.0(5) yes
Mo4 C45 C46 73.9(3) yes
Mo4 C45 C49 73.5(3) yes
C46 C45 C49 109.6(5) yes
Mo4 C45 H451 119.1 no
C46 C45 H451 125.2 no
C49 C45 H451 125.2 no
Mo4 C46 C45 70.8(3) yes
Mo4 C46 C47 71.9(3) yes
C45 C46 C47 106.9(5) yes
Mo4 C46 C461 128.8(4) yes
C45 C46 C461 126.1(6) yes
C47 C46 C461 126.5(6) yes
Mo4 C47 C46 73.3(3) yes
Mo4 C47 C48 71.3(3) yes
C46 C47 C48 108.0(5) yes
Mo4 C47 C471 125.3(4) yes
C46 C47 C471 125.3(6) yes
C48 C47 C471 126.5(6) yes
Mo4 C48 C47 73.1(3) yes
Mo4 C48 C49 73.2(3) yes
C47 C48 C49 108.2(5) yes
Mo4 C48 C481 128.0(4) yes
C47 C48 C481 126.0(6) yes
C49 C48 C481 124.9(6) yes
Mo4 C49 C48 71.4(3) yes
Mo4 C49 C45 71.7(3) yes
C48 C49 C45 107.2(5) yes
Mo4 C49 C491 128.1(4) yes
C48 C49 C491 125.7(6) yes
C45 C49 C491 126.7(6) yes
Mo5 C51 O51 167.9(5) yes
Mo5 C52 O52 177.2(6) yes
Ir6 C61 O61 174.7(8) yes
Ir6 C68 Mo8 70.66(17) yes
Ir6 C68 O68 123.5(4) yes
Mo8 C68 O68 53.6(3) yes
Ir6 C68 Mo10 90.1(2) yes
Mo8 C68 Mo10 159.0(3) yes
O68 C68 Mo10 146.4(4) yes
Ir7 C71 O71 175.5(8) yes
Ir7 C72 O72 179.6(6) yes
Mo8 C81 C82 74.0(3) yes
Mo8 C81 C85 75.0(3) yes
C82 C81 C85 109.4(5) yes
Mo8 C81 H811 117.6 no
C82 C81 H811 125.3 no
C85 C81 H811 125.3 no
Mo8 C82 C81 71.0(3) yes
Mo8 C82 C83 71.9(3) yes
C81 C82 C83 106.7(5) yes
Mo8 C82 C821 129.5(4) yes
C81 C82 C821 125.8(6) yes
C83 C82 C821 126.8(6) yes
Mo8 C83 C82 73.7(3) yes
Mo8 C83 C84 72.5(3) yes
C82 C83 C84 108.8(5) yes
Mo8 C83 C831 124.0(4) yes
C82 C83 C831 126.3(6) yes
C84 C83 C831 124.7(6) yes
Mo8 C84 C83 72.5(3) yes
Mo8 C84 C85 74.1(3) yes
C83 C84 C85 107.9(6) yes
Mo8 C84 C841 124.1(4) yes
C83 C84 C841 125.9(6) yes
C85 C84 C841 126.0(6) yes
Mo8 C85 C84 71.1(3) yes
Mo8 C85 C81 70.6(3) yes
C84 C85 C81 107.0(5) yes
Mo8 C85 C851 129.1(4) yes
C84 C85 C851 125.8(6) yes
C81 C85 C851 126.8(6) yes
Mo8 C89 O89 117.4(5) yes
Mo8 C89 Mo9 75.40(19) yes
O89 C89 Mo9 167.2(5) yes
O91 C91 Mo9 169.6(6) yes
Mo9 C95 C96 73.1(4) yes
Mo9 C95 C99 73.5(4) yes
C96 C95 C99 109.4(6) yes
Mo9 C95 H951 119.7 no
C96 C95 H951 125.2 no
C99 C95 H951 125.4 no
Mo9 C96 C95 72.0(4) yes
Mo9 C96 C97 71.5(4) yes
C95 C96 C97 107.3(6) yes
Mo9 C96 C961 127.6(5) yes
C95 C96 C961 126.8(7) yes
C97 C96 C961 125.5(7) yes
Mo9 C97 C96 73.3(4) yes
Mo9 C97 C98 73.1(3) yes
C96 C97 C98 108.2(6) yes
Mo9 C97 C971 126.5(5) yes
C96 C97 C971 125.4(6) yes
C98 C97 C971 125.8(6) yes
Mo9 C98 C97 71.1(3) yes
Mo9 C98 C99 73.1(4) yes
C97 C98 C99 107.8(6) yes
Mo9 C98 C981 125.1(5) yes
C97 C98 C981 126.4(6) yes
C99 C98 C981 125.6(6) yes
Mo9 C99 C95 71.2(4) yes
Mo9 C99 C98 72.1(3) yes
C95 C99 C98 107.2(6) yes
Mo9 C99 C991 128.3(5) yes
C95 C99 C991 125.5(6) yes
C98 C99 C991 126.8(6) yes
Mo10 C101 O101 169.0(6) yes
Mo10 C102 O102 177.3(6) yes
Ir7 C111 Ir6 81.6(2) yes
Ir7 C111 Mo8 84.4(2) yes
Ir6 C111 Mo8 83.4(2) yes
Ir7 C111 C112 125.4(4) yes
Ir6 C111 C112 121.0(4) yes
Mo8 C111 C112 141.6(4) yes
C111 C112 C113 123.0(5) yes
C111 C112 C117 120.4(5) yes
C113 C112 C117 116.6(6) yes
C112 C113 C114 121.9(6) yes
C112 C113 H1131 119.1 no
C114 C113 H1131 119.0 no
C113 C114 C115 120.9(6) yes
C113 C114 H1141 119.5 no
C115 C114 H1141 119.6 no
C114 C115 O118 116.3(6) yes
C114 C115 C116 118.7(6) yes
O118 C115 C116 125.0(6) yes
C115 C116 C117 120.3(6) yes
C115 C116 H1161 119.9 no
C117 C116 H1161 119.9 no
C112 C117 C116 121.6(6) yes
C112 C117 H1171 119.1 no
C116 C117 H1171 119.3 no
O118 C119 H1191 109.4 no
O118 C119 H1192 109.5 no
H1191 C119 H1192 109.5 no
O118 C119 H1193 109.4 no
H1191 C119 H1193 109.5 no
H1192 C119 H1193 109.5 no
Ir1 C135 Mo3 70.47(15) yes
Ir1 C135 O135 123.2(4) yes
Mo3 C135 O135 53.7(3) yes
Ir1 C135 Mo5 89.5(2) yes
Mo3 C135 Mo5 157.5(3) yes
O135 C135 Mo5 147.3(4) yes
C36 C361 H3611 109.5 no
C36 C361 H3612 109.5 no
H3611 C361 H3612 109.5 no
C36 C361 H3613 109.5 no
H3611 C361 H3613 109.5 no
H3612 C361 H3613 109.4 no
C37 C371 H3711 109.5 no
C37 C371 H3712 109.5 no
H3711 C371 H3712 109.5 no
C37 C371 H3713 109.5 no
H3711 C371 H3713 109.5 no
H3712 C371 H3713 109.3 no
C38 C381 H3811 109.4 no
C38 C381 H3812 109.4 no
H3811 C381 H3812 109.4 no
C38 C381 H3813 109.5 no
H3811 C381 H3813 109.6 no
H3812 C381 H3813 109.6 no
C39 C391 H3911 109.5 no
C39 C391 H3912 109.6 no
H3911 C391 H3912 109.5 no
C39 C391 H3913 109.5 no
H3911 C391 H3913 109.3 no
H3912 C391 H3913 109.4 no
C46 C461 H4611 109.5 no
C46 C461 H4612 109.4 no
H4611 C461 H4612 109.4 no
C46 C461 H4613 109.5 no
H4611 C461 H4613 109.5 no
H4612 C461 H4613 109.5 no
C47 C471 H4711 109.4 no
C47 C471 H4712 109.4 no
H4711 C471 H4712 109.4 no
C47 C471 H4713 109.5 no
H4711 C471 H4713 109.5 no
H4712 C471 H4713 109.5 no
C48 C481 H4811 109.5 no
C48 C481 H4812 109.6 no
H4811 C481 H4812 109.4 no
C48 C481 H4813 109.5 no
H4811 C481 H4813 109.4 no
H4812 C481 H4813 109.5 no
C49 C491 H4911 109.4 no
C49 C491 H4912 109.5 no
H4911 C491 H4912 109.4 no
C49 C491 H4913 109.5 no
H4911 C491 H4913 109.4 no
H4912 C491 H4913 109.5 no
Cl5031 C500 Cl501 116.7(10) yes
Cl501 C500 Cl5030 109.1(10) yes
Cl5031 C500 Cl502 104.3(11) yes
Cl501 C500 Cl502 109.3(11) yes
Cl5030 C500 Cl502 129.0(13) yes
Cl5031 C500 H5001 113.5 no
Cl501 C500 H5001 105.8 no
Cl5030 C500 H5001 29.8 no
Cl502 C500 H5001 106.9 no
N512 C513 C514 108.9(7) yes
N512 C513 H5131 125.5 no
C514 C513 H5131 125.6 no
C513 C514 C515 105.5(7) yes
C513 C514 H5141 127.1 no
C515 C514 H5141 127.4 no
C514 C515 N511 110.1(6) yes
C514 C515 H5151 124.9 no
N511 C515 H5151 124.9 no
N522 C523 C524 109.2(6) yes
N522 C523 H5231 125.4 no
C524 C523 H5231 125.4 no
C523 C524 C525 104.9(6) yes
C523 C524 H5241 127.6 no
C525 C524 H5241 127.4 no
C524 C525 N521 110.9(6) yes
C524 C525 H5251 124.5 no
N521 C525 H5251 124.6 no
N532 C533 C534 108.5(5) yes
N532 C533 H5331 125.8 no
C534 C533 H5331 125.8 no
C533 C534 C535 105.8(6) yes
C533 C534 H5341 127.1 no
C535 C534 H5341 127.1 no
C534 C535 N531 110.4(5) yes
C534 C535 H5351 124.7 no
N531 C535 H5351 124.8 no
Cl6011 C600 Cl602 99.8(6) yes
Cl6011 C600 Cl603 104.8(6) yes
Cl602 C600 Cl603 113.2(6) yes
Cl602 C600 Cl6010 124.1(8) yes
Cl603 C600 Cl6010 110.7(7) yes
Cl6011 C600 H6001 135.5 no
Cl602 C600 H6001 101.6 no
Cl603 C600 H6001 101.7 no
Cl6010 C600 H6001 101.5 no
Cl7020 C700 Cl703 101.4(6) yes
Cl7020 C700 Cl701 105.5(5) yes
Cl703 C700 Cl701 109.9(5) yes
Cl703 C700 Cl7021 117.8(7) yes
Cl701 C700 Cl7021 113.7(6) yes
Cl7020 C700 H7001 113.0 no
Cl703 C700 H7001 113.2 no
Cl701 C700 H7001 112.9 no
Cl7021 C700 H7001 87.7 no
C82 C821 H8211 109.6 no
C82 C821 H8212 109.5 no
H8211 C821 H8212 109.5 no
C82 C821 H8213 109.5 no
H8211 C821 H8213 109.4 no
H8212 C821 H8213 109.4 no
C83 C831 H8311 109.6 no
C83 C831 H8312 109.5 no
H8311 C831 H8312 109.4 no
C83 C831 H8313 109.5 no
H8311 C831 H8313 109.4 no
H8312 C831 H8313 109.4 no
C84 C841 H8411 109.4 no
C84 C841 H8412 109.4 no
H8411 C841 H8412 109.5 no
C84 C841 H8413 109.4 no
H8411 C841 H8413 109.5 no
H8412 C841 H8413 109.5 no
C85 C851 H8511 109.5 no
C85 C851 H8512 109.5 no
H8511 C851 H8512 109.5 no
C85 C851 H8513 109.4 no
H8511 C851 H8513 109.4 no
H8512 C851 H8513 109.5 no
C96 C961 H9611 109.5 no
C96 C961 H9612 109.4 no
H9611 C961 H9612 109.5 no
C96 C961 H9613 109.5 no
H9611 C961 H9613 109.6 no
H9612 C961 H9613 109.3 no
C97 C971 H9711 109.6 no
C97 C971 H9712 109.5 no
H9711 C971 H9712 109.6 no
C97 C971 H9713 109.3 no
H9711 C971 H9713 109.5 no
H9712 C971 H9713 109.3 no
C98 C981 H9811 109.5 no
C98 C981 H9812 109.5 no
H9811 C981 H9812 109.5 no
C98 C981 H9813 109.5 no
H9811 C981 H9813 109.5 no
H9812 C981 H9813 109.5 no
C99 C991 H9911 109.4 no
C99 C991 H9912 109.4 no
H9911 C991 H9912 109.3 no
C99 C991 H9913 109.6 no
H9911 C991 H9913 109.5 no
H9912 C991 H9913 109.5 no
N1012 C1013 C1014 109.7(6) yes
N1012 C1013 H10131 125.1 no
C1014 C1013 H10131 125.2 no
C1013 C1014 C1015 104.5(6) yes
C1013 C1014 H10141 127.7 no
C1015 C1014 H10141 127.8 no
C1014 C1015 N1011 111.1(6) yes
C1014 C1015 H10151 124.6 no
N1011 C1015 H10151 124.3 no
N1022 C1023 C1024 108.9(7) yes
N1022 C1023 H10231 125.6 no
C1024 C1023 H10231 125.5 no
C1023 C1024 C1025 104.2(7) yes
C1023 C1024 H10241 127.8 no
C1025 C1024 H10241 127.9 no
C1024 C1025 N1021 111.6(7) yes
C1024 C1025 H10251 124.1 no
N1021 C1025 H10251 124.2 no
N1032 C1033 C1034 108.8(6) yes
N1032 C1033 H10331 125.7 no
C1034 C1033 H10331 125.5 no
C1033 C1034 C1035 104.8(6) yes
C1033 C1034 H10341 127.6 no
C1035 C1034 H10341 127.6 no
C1034 C1035 N1031 110.7(6) yes
C1034 C1035 H10351 124.6 no
N1031 C1035 H10351 124.7 no
Cl802 C8000 Cl8030 117.4(11) yes
Cl802 C8000 Cl801 110.1(12) yes
Cl8030 C8000 Cl801 109.9(10) yes
Cl802 C8000 H80001 106.4 no
Cl8030 C8000 H80001 105.9 no
Cl801 C8000 H80001 106.4 no
Cl801 C8001 Cl8031 114.0(14) yes
Cl801 C8001 Cl802 109.9(13) yes
Cl8031 C8001 Cl802 113.0(14) yes
Cl801 C8001 H80011 106.7 no
Cl8031 C8001 H80011 106.5 no
Cl802 C8001 H80011 106.2 no
N532 B1 N522 107.9(5) yes
N532 B1 N512 108.4(5) yes
N522 B1 N512 107.8(5) yes
N1032 B2 N1022 107.7(6) yes
N1032 B2 N1012 108.4(6) yes
N1022 B2 N1012 108.3(5) yes

loop_
_geom_bond_atom_site_label_1
_geom_bond_atom_site_label_2
_geom_bond_distance
_geom_bond_publ_flag
Ir1 Ir2 2.6845(3) yes
Ir1 Mo3 2.7066(5) yes
Ir1 Mo4 2.7851(5) yes
Ir1 Mo5 2.8293(5) yes
Ir1 C1 2.052(6) yes
Ir1 C11 1.922(6) yes
Ir1 C135 2.050(5) yes
Ir2 Mo3 2.7481(5) yes
Ir2 Mo4 2.7730(5) yes
Ir2 C1 2.072(6) yes
Ir2 C21 1.886(7) yes
Ir2 C22 1.869(7) yes
Ir6 Ir7 2.6865(3) yes
Ir6 Mo8 2.7114(5) yes
Ir6 Mo9 2.7968(5) yes
Ir6 Mo10 2.8481(5) yes
Ir6 C61 1.909(6) yes
Ir6 C68 2.045(5) yes
Ir6 C111 2.043(6) yes
Ir7 Mo8 2.7541(5) yes
Ir7 Mo9 2.7850(6) yes
Ir7 C71 1.886(8) yes
Ir7 C72 1.860(7) yes
Ir7 C111 2.068(6) yes
Mo3 Mo4 2.8140(7) yes
Mo3 O135 2.097(4) yes
Mo3 C1 2.030(6) yes
Mo3 C34 2.556(6) yes
Mo3 C35 2.348(6) yes
Mo3 C36 2.394(6) yes
Mo3 C37 2.389(6) yes
Mo3 C38 2.390(6) yes
Mo3 C39 2.401(6) yes
Mo3 C135 2.581(5) yes
Mo4 C34 1.946(6) yes
Mo4 C41 1.970(7) yes
Mo4 C45 2.341(6) yes
Mo4 C46 2.382(6) yes
Mo4 C47 2.364(6) yes
Mo4 C48 2.340(6) yes
Mo4 C49 2.364(6) yes
Mo5 N511 2.244(5) yes
Mo5 N521 2.238(5) yes
Mo5 N531 2.235(5) yes
Mo5 C51 1.976(6) yes
Mo5 C52 1.986(6) yes
Mo5 C135 1.967(5) yes
Mo8 Mo9 2.7946(7) yes
Mo8 O68 2.097(4) yes
Mo8 C68 2.582(6) yes
Mo8 C81 2.357(6) yes
Mo8 C82 2.396(6) yes
Mo8 C83 2.373(6) yes
Mo8 C84 2.373(6) yes
Mo8 C85 2.413(6) yes
Mo8 C89 2.552(6) yes
Mo8 C111 2.033(6) yes
Mo9 C89 1.951(6) yes
Mo9 C91 1.956(7) yes
Mo9 C95 2.349(7) yes
Mo9 C96 2.363(6) yes
Mo9 C97 2.340(6) yes
Mo9 C98 2.366(6) yes
Mo9 C99 2.379(6) yes
Mo10 N1011 2.249(5) yes
Mo10 N1021 2.256(5) yes
Mo10 N1031 2.235(5) yes
Mo10 C68 1.978(6) yes
Mo10 C101 1.969(7) yes
Mo10 C102 1.979(7) yes
Cl501 C500 1.83(2) yes
Cl502 C500 1.47(2) yes
Cl602 C600 1.726(12) yes
Cl603 C600 1.714(11) yes
Cl701 C700 1.740(11) yes
Cl703 C700 1.748(10) yes
Cl801 C8000 1.68(2) yes
Cl801 C8001 1.79(3) yes
Cl802 C8000 1.78(2) yes
Cl802 C8001 1.67(2) yes
Cl5030 C500 1.716(17) yes
Cl5030 H5001 1.003 no
Cl5031 C500 1.839(16) yes
Cl6010 C600 1.612(13) yes
Cl6011 C600 1.883(11) yes
Cl7020 C700 1.918(12) yes
Cl7021 C700 1.679(10) yes
Cl8030 C8000 1.714(16) yes
Cl8031 C8001 1.735(16) yes
O8 C5 1.371(7) yes
O8 C9 1.409(10) yes
O11 C11 1.125(8) yes
O21 C21 1.145(9) yes
O22 C22 1.134(8) yes
O34 C34 1.185(7) yes
O41 C41 1.152(8) yes
O51 C51 1.175(7) yes
O52 C52 1.147(8) yes
O61 C61 1.127(8) yes
O68 C68 1.257(7) yes
O71 C71 1.138(9) yes
O72 C72 1.147(8) yes
O89 C89 1.168(7) yes
O91 C91 1.168(8) yes
O101 C101 1.174(9) yes
O102 C102 1.143(9) yes
O118 C115 1.367(8) yes
O118 C119 1.412(9) yes
O135 C135 1.272(7) yes
N511 N512 1.376(7) yes
N511 C515 1.340(8) yes
N512 C513 1.349(9) yes
N512 B1 1.533(9) yes
N521 N522 1.367(7) yes
N521 C525 1.332(8) yes
N522 C523 1.351(8) yes
N522 B1 1.537(10) yes
N531 N532 1.369(7) yes
N531 C535 1.339(7) yes
N532 C533 1.349(8) yes
N532 B1 1.544(9) yes
N1011 N1012 1.373(7) yes
N1011 C1015 1.332(8) yes
N1012 C1013 1.357(9) yes
N1012 B2 1.538(10) yes
N1021 N1022 1.364(7) yes
N1021 C1025 1.339(9) yes
N1022 C1023 1.333(9) yes
N1022 B2 1.544(10) yes
N1031 N1032 1.360(7) yes
N1031 C1035 1.328(8) yes
N1032 C1033 1.337(8) yes
N1032 B2 1.554(9) yes
C1 C2 1.470(8) yes
C2 C3 1.401(9) yes
C2 C7 1.399(9) yes
C3 C4 1.388(9) yes
C3 H31 0.951 no
C4 C5 1.379(9) yes
C4 H41 0.950 no
C5 C6 1.378(10) yes
C6 C7 1.376(9) yes
C6 H61 0.951 no
C7 H71 0.949 no
C9 H91 0.950 no
C9 H92 0.952 no
C9 H93 0.948 no
C35 C36 1.434(9) yes
C35 C39 1.418(10) yes
C35 H351 0.949 no
C36 C37 1.411(9) yes
C36 C361 1.509(9) yes
C37 C38 1.441(9) yes
C37 C371 1.497(9) yes
C38 C39 1.413(9) yes
C38 C381 1.497(10) yes
C39 C391 1.505(9) yes
C45 C46 1.435(8) yes
C45 C49 1.405(9) yes
C45 H451 0.952 no
C46 C47 1.419(9) yes
C46 C461 1.499(9) yes
C47 C48 1.436(9) yes
C47 C471 1.499(9) yes
C48 C49 1.429(8) yes
C48 C481 1.497(9) yes
C49 C491 1.499(9) yes
C81 C82 1.431(9) yes
C81 C85 1.412(9) yes
C81 H811 0.950 no
C82 C83 1.411(9) yes
C82 C821 1.503(9) yes
C83 C84 1.426(9) yes
C83 C831 1.495(9) yes
C84 C85 1.430(9) yes
C84 C841 1.506(9) yes
C85 C851 1.501(9) yes
C95 C96 1.413(10) yes
C95 C99 1.433(9) yes
C95 H951 0.951 no
C96 C97 1.420(9) yes
C96 C961 1.501(10) yes
C97 C98 1.446(9) yes
C97 C971 1.500(10) yes
C98 C99 1.416(9) yes
C98 C981 1.507(9) yes
C99 C991 1.501(9) yes
C111 C112 1.460(8) yes
C112 C113 1.399(8) yes
C112 C117 1.407(8) yes
C113 C114 1.356(9) yes
C113 H1131 0.950 no
C114 C115 1.395(9) yes
C114 H1141 0.950 no
C115 C116 1.382(9) yes
C116 C117 1.377(9) yes
C116 H1161 0.951 no
C117 H1171 0.950 no
C119 H1191 0.950 no
C119 H1192 0.950 no
C119 H1193 0.950 no
C361 H3611 0.950 no
C361 H3612 0.951 no
C361 H3613 0.951 no
C371 H3711 0.949 no
C371 H3712 0.951 no
C371 H3713 0.951 no
C381 H3811 0.950 no
C381 H3812 0.951 no
C381 H3813 0.948 no
C391 H3911 0.951 no
C391 H3912 0.950 no
C391 H3913 0.951 no
C461 H4611 0.950 no
C461 H4612 0.951 no
C461 H4613 0.949 no
C471 H4711 0.950 no
C471 H4712 0.950 no
C471 H4713 0.949 no
C481 H4811 0.951 no
C481 H4812 0.950 no
C481 H4813 0.950 no
C491 H4911 0.951 no
C491 H4912 0.950 no
C491 H4913 0.950 no
C500 H5001 0.961 no
C513 C514 1.361(11) yes
C513 H5131 0.951 no
C514 C515 1.396(11) yes
C514 H5141 0.951 no
C515 H5151 0.950 no
C523 C524 1.356(11) yes
C523 H5231 0.950 no
C524 C525 1.383(10) yes
C524 H5241 0.950 no
C525 H5251 0.949 no
C533 C534 1.353(10) yes
C533 H5331 0.950 no
C534 C535 1.385(9) yes
C534 H5341 0.950 no
C535 H5351 0.952 no
C600 H6001 0.951 no
C700 H7001 0.947 no
C821 H8211 0.950 no
C821 H8212 0.950 no
C821 H8213 0.951 no
C831 H8311 0.950 no
C831 H8312 0.950 no
C831 H8313 0.950 no
C841 H8411 0.950 no
C841 H8412 0.950 no
C841 H8413 0.950 no
C851 H8511 0.950 no
C851 H8512 0.950 no
C851 H8513 0.950 no
C961 H9611 0.948 no
C961 H9612 0.951 no
C961 H9613 0.950 no
C971 H9711 0.949 no
C971 H9712 0.950 no
C971 H9713 0.952 no
C981 H9811 0.950 no
C981 H9812 0.950 no
C981 H9813 0.950 no
C991 H9911 0.951 no
C991 H9912 0.951 no
C991 H9913 0.949 no
C1013 C1014 1.357(11) yes
C1013 H10131 0.949 no
C1014 C1015 1.395(10) yes
C1014 H10141 0.949 no
C1015 H10151 0.951 no
C1023 C1024 1.374(12) yes
C1023 H10231 0.950 no
C1024 C1025 1.376(11) yes
C1024 H10241 0.949 no
C1025 H10251 0.951 no
C1033 C1034 1.361(10) yes
C1033 H10331 0.949 no
C1034 C1035 1.390(10) yes
C1034 H10341 0.950 no
C1035 H10351 0.951 no
C8000 H80001 0.951 no
C8001 H80011 0.959 no

loop_
_geom_hbond_atom_site_label_D
_geom_hbond_atom_site_label_H
_geom_hbond_atom_site_label_A
_geom_hbond_site_symmetry_A
_geom_hbond_angle_DHA
_geom_hbond_distance_DH
_geom_hbond_distance_HA
_geom_hbond_distance_DA
_geom_hbond_publ_flag
C35 H351 O41 . 122 0.95 2.58 3.188(11) yes
C35 H351 C22 . 120 0.95 2.58 3.164(11) yes
C81 H811 O91 . 122 0.95 2.57 3.173(11) yes
C381 H3811 O72 1_545 151 0.95 2.54 3.407(11) yes
C381 H3812 O135 . 123 0.95 2.43 3.053(11) yes
C391 H3912 O41 . 135 0.95 2.55 3.290(11) yes
C461 H4612 O61 . 171 0.95 2.56 3.500(11) yes
C461 H4613 C11 . 160 0.95 2.42 3.330(11) yes
C481 H4813 O41 . 141 0.95 2.52 3.313(11) yes
C491 H4913 O52 . 149 0.95 2.44 3.291(11) yes
C513 H5131 O72 2_575 148 0.95 2.51 3.349(11) yes
C841 H8411 O22 1_465 156 0.95 2.50 3.396(11) yes
C841 H8413 O68 . 122 0.95 2.41 3.018(11) yes
C851 H8512 O52 1_565 166 0.95 2.56 3.488(11) yes
C851 H8513 O91 . 134 0.95 2.58 3.305(11) yes
C961 H9612 O102 . 160 0.95 2.35 3.256(11) yes
C981 H9812 O91 . 143 0.95 2.52 3.332(11) yes
C991 H9912 O61 . 170 0.95 2.56 3.504(11) yes
C991 H9912 C61 . 163 0.95 2.45 3.373(11) yes
C1023 H10231 O22 2_576 151 0.95 2.55 3.408(11) yes
C600 H6001 O21 1_545 145 0.95 2.57 3.390(11) yes
